data_4510471
loop_
_publ_author_name
'Prohens, Rafel'
'Portell, Anna'
'Font-Bardia, Merc\`e'
'Bauz\'a, Antonio'
'Frontera, Antonio'

_publ_section_title
;
 Experimental and Theoretical Study of Aromaticity Effects in the Solid
 State Architecture on Squaric Acid Derivatives
;
_journal_issue 5
_journal_name_full 'Crystal Growth &amp; Design'
_journal_page_first 2578
_journal_paper_doi 10.1021/cg500264k
_journal_volume 14
_journal_year 2014
_chemical_formula_moiety 'C10 H28 N4, 2(C4 O4), 3(H2 O)'
_chemical_formula_sum 'C18 H34 N4 O11'
_chemical_formula_weight 482.49
_chemical_name_systematic
;
 ?
;
_space_group_crystal_system monoclinic
_space_group_IT_number 15
_space_group_name_Hall '-C 2yc'
_space_group_name_H-M_alt 'C 1 2/c 1'
_symmetry_space_group_name_Hall '-C 2yc'
_symmetry_space_group_name_H-M 'C 1 2/c 1'
_atom_sites_solution_hydrogens mixed
_audit_creation_method SHELXL-2012
_cell_angle_alpha 90
_cell_angle_beta 102.90
_cell_angle_gamma 90
_cell_formula_units_Z 4
_cell_length_a 18.512(11)
_cell_length_b 7.339(3)
_cell_length_c 16.768(8)
_cell_measurement_temperature 293(2)
_cell_measurement_theta_max 31
_cell_measurement_theta_min 3
_cell_volume 2220.6(19)
_computing_cell_refinement 'AUTOMAR (Claudio Klein, 2007)'
_computing_data_collection 'MARXDS (Claudio Klein, 2005)'
_computing_data_reduction 'MARSCALE (Claudio Klein, 2007)'
_computing_molecular_graphics 'ORTEP (Brueggermann and Smith, 1990)'
_computing_publication_material 'PLATON (Spek, 1990)'
_computing_structure_refinement 'SHELXL-2012 (Sheldrick, 2012)'
_computing_structure_solution 'SHELXS-97 (Sheldrick, 1997)'
_diffrn_ambient_temperature 293(2)
_diffrn_detector_area_resol_mean 'image plate'
_diffrn_measured_fraction_theta_full 0.964
_diffrn_measured_fraction_theta_max 0.774
_diffrn_measurement_device_type 'Mar345 with image plate detector'
_diffrn_measurement_method phi-scan
_diffrn_radiation_monochromator graphite
_diffrn_radiation_type MoK\a
_diffrn_radiation_wavelength 0.71073
_diffrn_reflns_av_R_equivalents 0.0254
_diffrn_reflns_av_unetI/netI 0.0177
_diffrn_reflns_Laue_measured_fraction_full 0.964
_diffrn_reflns_Laue_measured_fraction_max 0.774
_diffrn_reflns_limit_h_max 25
_diffrn_reflns_limit_h_min -25
_diffrn_reflns_limit_k_max 9
_diffrn_reflns_limit_k_min -9
_diffrn_reflns_limit_l_max 20
_diffrn_reflns_limit_l_min -20
_diffrn_reflns_number 7470
_diffrn_reflns_point_group_measured_fraction_full 0.964
_diffrn_reflns_point_group_measured_fraction_max 0.774
_diffrn_reflns_theta_full 25.000
_diffrn_reflns_theta_max 29.664
_diffrn_reflns_theta_min 2.257
_exptl_absorpt_coefficient_mu 0.120
_exptl_absorpt_correction_type none
_exptl_crystal_colour colourles
_exptl_crystal_density_diffrn 1.443
_exptl_crystal_description prism
_exptl_crystal_F_000 1032
_exptl_crystal_size_max 0.2
_exptl_crystal_size_mid 0.1
_exptl_crystal_size_min 0.1
_refine_diff_density_max 0.264
_refine_diff_density_min -0.179
_refine_diff_density_rms 0.043
_refine_ls_extinction_method none
_refine_ls_goodness_of_fit_ref 1.104
_refine_ls_hydrogen_treatment mixed
_refine_ls_matrix_type full
_refine_ls_number_parameters 171
_refine_ls_number_reflns 2430
_refine_ls_number_restraints 0
_refine_ls_restrained_S_all 1.104
_refine_ls_R_factor_all 0.0487
_refine_ls_R_factor_gt 0.0444
_refine_ls_shift/su_max 0.000
_refine_ls_shift/su_mean 0.000
_refine_ls_structure_factor_coef Fsqd
_refine_ls_weighting_details
;
 w=1/[\s^2^(Fo^2^)+(0.0545P)^2^+1.4593P]
 where P=(Fo^2^+2Fc^2^)/3
;
_refine_ls_weighting_scheme calc
_refine_ls_wR_factor_gt 0.1146
_refine_ls_wR_factor_ref 0.1184
_reflns_Friedel_coverage 0.000
_reflns_number_gt 2274
_reflns_number_total 2430
_reflns_threshold_expression 'I > 2\s(I)'
_cod_data_source_file cg500264k_si_009.cif
_cod_data_source_block anpm26_compound_2
_cod_depositor_comments 'Adding full bibliography for 4510466--4510471.cif.'
_cod_database_code 4510471
_shelx_space_group_comment
;
The symmetry employed for this shelxl refinement is uniquely defined
by the following loop, which should always be used as a source of
symmetry information in preference to the above space-group names.
They are only intended as comments.
;
_shelxl_version_number 2012-9

loop_
_space_group_symop_operation_xyz
'x, y, z'
'-x, y, -z+1/2'
'x+1/2, y+1/2, z'
'-x+1/2, y+1/2, -z+1/2'
'-x, -y, -z'
'x, -y, z-1/2'
'-x+1/2, -y+1/2, -z'
'x+1/2, -y+1/2, z-1/2'

loop_
_atom_site_label
_atom_site_type_symbol
_atom_site_fract_x
_atom_site_fract_y
_atom_site_fract_z
_atom_site_U_iso_or_equiv
_atom_site_adp_type
_atom_site_occupancy
_atom_site_site_symmetry_order
_atom_site_calc_flag
_atom_site_refinement_flags_posn
_atom_site_refinement_flags_adp
_atom_site_refinement_flags_occupancy
O1 O 0.37362(6) 0.20710(19) 0.35662(7) 0.0492(3) Uani 1 1 d . . .
O2 O 0.38501(6) 0.20288(18) 0.16628(7) 0.0470(3) Uani 1 1 d . . .
O3 O 0.20714(6) 0.25296(16) 0.11027(6) 0.0422(3) Uani 1 1 d . . .
O4 O 0.19326(6) 0.25460(17) 0.29634(7) 0.0460(3) Uani 1 1 d . . .
N1 N 0.17545(6) 0.25167(15) 0.44816(7) 0.0289(3) Uani 1 1 d . . .
H1N H 0.1849(9) 0.253(2) 0.3978(12) 0.035 Uiso 1 1 d . U .
N2 N -0.06590(7) 0.30673(19) 0.37716(9) 0.0382(3) Uani 1 1 d . . .
H2B H -0.0581(10) 0.377(3) 0.3369(12) 0.046 Uiso 1 1 d . U .
H2A H -0.1187(11) 0.287(2) 0.3735(11) 0.046 Uiso 1 1 d . U .
H2 H -0.0455(10) 0.361(3) 0.4223(12) 0.046 Uiso 1 1 d . U .
C1 C 0.32853(7) 0.2210(2) 0.28910(8) 0.0334(3) Uani 1 1 d . . .
C2 C 0.33330(7) 0.21954(19) 0.20318(9) 0.0328(3) Uani 1 1 d . . .
C3 C 0.25326(7) 0.24205(18) 0.17770(8) 0.0309(3) Uani 1 1 d . . .
C4 C 0.24761(8) 0.24281(19) 0.26288(9) 0.0325(3) Uani 1 1 d . . .
C5 C 0.09279(7) 0.2577(2) 0.43851(9) 0.0366(3) Uani 1 1 d . . .
H5A H 0.0763 0.3828 0.4288 0.044 Uiso 1 1 calc R U .
H5B H 0.0809 0.2184 0.4893 0.044 Uiso 1 1 calc R U .
C6 C 0.05052(7) 0.1403(2) 0.36965(9) 0.0367(3) Uani 1 1 d . . .
H61 H 0.0722 0.0194 0.3737 0.044 Uiso 1 1 calc R U .
H62 H 0.0545 0.1924 0.3176 0.044 Uiso 1 1 calc R U .
C7 C -0.03080(7) 0.1262(2) 0.37289(10) 0.0389(3) Uani 1 1 d . . .
H7A H -0.0574 0.0622 0.3246 0.047 Uiso 1 1 calc R U .
H7B H -0.0349 0.0550 0.4204 0.047 Uiso 1 1 calc R U .
C8 C 0.20883(7) 0.41761(19) 0.49423(8) 0.0325(3) Uani 1 1 d . . .
H8A H 0.1953 0.4216 0.5469 0.039 Uiso 1 1 calc R U .
H8B H 0.1892 0.5260 0.4639 0.039 Uiso 1 1 calc R U .
C9 C 0.20764(7) 0.08382(19) 0.49284(8) 0.0330(3) Uani 1 1 d . . .
H9A H 0.1873 -0.0230 0.4617 0.040 Uiso 1 1 calc R U .
H9B H 0.1941 0.0786 0.5454 0.040 Uiso 1 1 calc R U .
O1W O 0.48022(7) 0.18997(17) 0.05892(7) 0.0452(3) Uani 1 1 d . . .
H1W H 0.4459(12) 0.203(3) 0.0879(13) 0.054 Uiso 1 1 d . U .
H1WA H 0.5225(12) 0.203(3) 0.0927(13) 0.054 Uiso 1 1 d . U .
O2W O 0.5000 -0.0027(2) 0.2500 0.0451(4) Uani 1 2 d S T P
H2W H 0.4643(10) 0.073(3) 0.2245(11) 0.054 Uiso 1 1 d . U .

loop_
_atom_site_aniso_label
_atom_site_aniso_U_11
_atom_site_aniso_U_22
_atom_site_aniso_U_33
_atom_site_aniso_U_23
_atom_site_aniso_U_13
_atom_site_aniso_U_12
O1 0.0331(5) 0.0825(9) 0.0299(5) 0.0016(5) 0.0023(4) 0.0008(5)
O2 0.0294(5) 0.0768(8) 0.0391(6) 0.0065(5) 0.0169(4) 0.0059(5)
O3 0.0297(5) 0.0662(7) 0.0299(5) 0.0032(4) 0.0047(4) 0.0057(4)
O4 0.0306(5) 0.0767(8) 0.0346(6) 0.0007(5) 0.0157(4) 0.0051(5)
N1 0.0230(5) 0.0381(6) 0.0267(6) 0.0009(4) 0.0076(4) 0.0031(4)
N2 0.0265(6) 0.0452(7) 0.0424(7) -0.0013(6) 0.0064(5) 0.0000(5)
C1 0.0267(6) 0.0444(7) 0.0297(7) 0.0007(5) 0.0077(5) -0.0003(5)
C2 0.0253(6) 0.0421(7) 0.0321(7) 0.0031(5) 0.0089(5) 0.0006(5)
C3 0.0251(6) 0.0393(7) 0.0293(7) 0.0017(5) 0.0080(5) 0.0024(5)
C4 0.0280(6) 0.0403(7) 0.0306(7) 0.0003(5) 0.0096(5) 0.0015(5)
C5 0.0229(6) 0.0498(8) 0.0374(8) -0.0051(6) 0.0071(5) 0.0050(5)
C6 0.0295(6) 0.0419(8) 0.0388(7) -0.0029(6) 0.0078(5) 0.0016(5)
C7 0.0309(6) 0.0393(7) 0.0459(8) 0.0005(6) 0.0075(6) -0.0031(5)
C8 0.0283(6) 0.0341(7) 0.0347(7) -0.0019(5) 0.0065(5) 0.0040(5)
C9 0.0274(6) 0.0354(7) 0.0362(7) 0.0027(5) 0.0069(5) 0.0004(5)
O1W 0.0376(6) 0.0636(7) 0.0374(6) -0.0044(5) 0.0148(5) -0.0052(5)
O2W 0.0400(8) 0.0428(8) 0.0495(9) 0.000 0.0037(7) 0.000

loop_
_atom_type_symbol
_atom_type_description
_atom_type_scat_dispersion_real
_atom_type_scat_dispersion_imag
_atom_type_scat_source
C C 0.0033 0.0016 'International Tables Vol C Tables 4.2.6.8 and 6.1.1.4'
H H 0.0000 0.0000 'International Tables Vol C Tables 4.2.6.8 and 6.1.1.4'
N N 0.0061 0.0033 'International Tables Vol C Tables 4.2.6.8 and 6.1.1.4'
O O 0.0106 0.0060 'International Tables Vol C Tables 4.2.6.8 and 6.1.1.4'

loop_
_geom_angle_atom_site_label_1
_geom_angle_atom_site_label_2
_geom_angle_atom_site_label_3
_geom_angle
_geom_angle_site_symmetry_1
_geom_angle_site_symmetry_3
C9 N1 C8 109.80(11) . .
C9 N1 C5 111.13(11) . .
C8 N1 C5 108.91(10) . .
C9 N1 H1N 110.0(10) . .
C8 N1 H1N 109.3(10) . .
C5 N1 H1N 107.7(11) . .
C7 N2 H2B 109.6(12) . .
C7 N2 H2A 108.0(11) . .
H2B N2 H2A 111.6(16) . .
C7 N2 H2 109.9(13) . .
H2B N2 H2 106.7(18) . .
H2A N2 H2 111.0(16) . .
O1 C1 C2 135.68(13) . .
O1 C1 C4 135.02(14) . .
C2 C1 C4 89.30(11) . .
O2 C2 C3 134.70(14) . .
O2 C2 C1 134.89(13) . .
C3 C2 C1 90.40(11) . .
O3 C3 C4 134.33(13) . .
O3 C3 C2 135.43(13) . .
C4 C3 C2 90.22(11) . .
O4 C4 C3 132.61(13) . .
O4 C4 C1 137.30(14) . .
C3 C4 C1 90.08(11) . .
N1 C5 C6 113.98(11) . .
N1 C5 H5A 108.8 . .
C6 C5 H5A 108.8 . .
N1 C5 H5B 108.8 . .
C6 C5 H5B 108.8 . .
H5A C5 H5B 107.7 . .
C5 C6 C7 111.04(12) . .
C5 C6 H61 109.4 . .
C7 C6 H61 109.4 . .
C5 C6 H62 109.4 . .
C7 C6 H62 109.4 . .
H61 C6 H62 108.0 . .
N2 C7 C6 112.84(12) . .
N2 C7 H7A 109.0 . .
C6 C7 H7A 109.0 . .
N2 C7 H7B 109.0 . .
C6 C7 H7B 109.0 . .
H7A C7 H7B 107.8 . .
N1 C8 C9 111.02(11) . 7_556
N1 C8 H8A 109.4 . .
C9 C8 H8A 109.4 7_556 .
N1 C8 H8B 109.4 . .
C9 C8 H8B 109.4 7_556 .
H8A C8 H8B 108.0 . .
N1 C9 C8 110.97(11) . 7_556
N1 C9 H9A 109.4 . .
C8 C9 H9A 109.4 7_556 .
N1 C9 H9B 109.4 . .
C8 C9 H9B 109.4 7_556 .
H9A C9 H9B 108.0 . .
H1W O1W H1WA 106.5(18) . .

loop_
_geom_bond_atom_site_label_1
_geom_bond_atom_site_label_2
_geom_bond_distance
_geom_bond_site_symmetry_2
O1 C1 1.2517(17) .
O2 C2 1.2564(17) .
O3 C3 1.2581(17) .
O4 C4 1.2595(18) .
N1 C9 1.4948(17) .
N1 C8 1.4995(18) .
N1 C5 1.5031(18) .
N1 H1N 0.899(19) .
N2 C7 1.484(2) .
N2 H2B 0.89(2) .
N2 H2A 0.976(19) .
N2 H2 0.86(2) .
C1 C2 1.463(2) .
C1 C4 1.473(2) .
C2 C3 1.4568(19) .
C3 C4 1.455(2) .
C5 C6 1.511(2) .
C5 H5A 0.9700 .
C5 H5B 0.9700 .
C6 C7 1.522(2) .
C6 H61 0.9700 .
C6 H62 0.9700 .
C7 H7A 0.9700 .
C7 H7B 0.9700 .
C8 C9 1.5127(19) 7_556
C8 H8A 0.9700 .
C8 H8B 0.9700 .
C9 C8 1.5127(19) 7_556
C9 H9A 0.9700 .
C9 H9B 0.9700 .
O1W H1W 0.89(2) .
O1W H1WA 0.86(2) .
O2W H2W 0.894(19) .
